data_2240514
loop_
_publ_author_name
'Nimthong-Rold\'an, Arunpatcha'
'Wattanakanjana, Yupa'
'Rodkeaw, Jintana'

_publ_section_title
;
 Crystal structure of
 tris[\m~2~-bis(diphenylphosphanyl)methane-\k^2^<i>P</i>:<i>P</i>']di-\m~3~-bromido-trisilver(I)
 bromide--<i>N</i>,<i>N</i>'-phenylthiourea (1/1)
;
_journal_issue 4
_journal_name_full 'Acta Crystallographica Section E'
_journal_page_first m89
_journal_page_last m90
_journal_paper_doi 10.1107/S2056989015005150
_journal_volume 71
_journal_year 2015
_chemical_formula_iupac '[Ag3 Br2 (C25 H22 P2)3] Br, C7 H8 N2 S'
_chemical_formula_moiety 'C75 H66 Ag3 Br2 P6 +, Br -, C7 H8 N2 S'
_chemical_formula_sum 'C82 H74 Ag3 Br3 N2 P6 S'
_chemical_formula_weight 1868.65
_chemical_name_systematic
;
Tris[\m~2~-bis(diphenylphosphanyl)methane-\k^2^<i>P</i>:<i>P</i>']di-\
\m~3~-bromido-\
trisilver(I) bromide--<i>N</i>,<i>N</i>'-phenylthiourea (1/1)
;
_space_group_crystal_system monoclinic
_space_group_IT_number 14
_space_group_name_Hall '-P 2yn'
_space_group_name_H-M_alt 'P 1 21/n 1'
_symmetry_space_group_name_Hall '-P 2yn'
_symmetry_space_group_name_H-M 'P 1 21/n 1'
_atom_sites_solution_hydrogens geom
_atom_sites_solution_primary direct
_atom_sites_solution_secondary difmap
_audit_creation_method SHELXL-2014
_cell_angle_alpha 90
_cell_angle_beta 95.859(4)
_cell_angle_gamma 90
_cell_formula_units_Z 4
_cell_length_a 10.550(2)
_cell_length_b 28.329(6)
_cell_length_c 25.622(6)
_cell_measurement_reflns_used 9918
_cell_measurement_temperature 100(2)
_cell_measurement_theta_max 30.9879
_cell_measurement_theta_min 2.4153
_cell_volume 7618(3)
_computing_cell_refinement
;
SAINT (Bruker, 2013)
;
_computing_data_collection
;
APEX2 (Bruker, 2013)
;
_computing_data_reduction
;
SAINT (Bruker, 2013)
;
_computing_molecular_graphics
;
Mercury (Macrae <i>et al.</i>,  2008)
;
_computing_publication_material
;
publCIF (Westrip, 2010)
;
_computing_structure_refinement
;
SHELXL2013 (Sheldrick, 2015) and SHELXLE (H\"ubschle <i>et al.</i>,
2011)
;
_computing_structure_solution
;
SHELXS97 (Sheldrick, 2008)
;
_diffrn_ambient_temperature 100(2)
_diffrn_measured_fraction_theta_full 0.997
_diffrn_measured_fraction_theta_max 0.899
_diffrn_measurement_device_type 'Bruker APEXII CCD'
_diffrn_measurement_method 'omega and phi scans'
_diffrn_radiation_monochromator graphite
_diffrn_radiation_type MoK\a
_diffrn_radiation_wavelength 0.71073
_diffrn_reflns_av_R_equivalents 0.0452
_diffrn_reflns_limit_h_max 15
_diffrn_reflns_limit_h_min -14
_diffrn_reflns_limit_k_max 40
_diffrn_reflns_limit_k_min -41
_diffrn_reflns_limit_l_max 34
_diffrn_reflns_limit_l_min -37
_diffrn_reflns_number 54265
_diffrn_reflns_theta_full 25.242
_diffrn_reflns_theta_max 31.552
_diffrn_reflns_theta_min 1.438
_exptl_absorpt_coefficient_mu 2.536
_exptl_absorpt_correction_T_max 0.7462
_exptl_absorpt_correction_T_min 0.5155
_exptl_absorpt_correction_type multi-scan
_exptl_absorpt_process_details
;
(SADABS; Bruker, 2013)
;
_exptl_crystal_colour colourless
_exptl_crystal_density_diffrn 1.629
_exptl_crystal_description plate
_exptl_crystal_F_000 3728
_exptl_crystal_size_max 0.220
_exptl_crystal_size_mid 0.150
_exptl_crystal_size_min 0.070
_refine_diff_density_max 1.475
_refine_diff_density_min -0.673
_refine_ls_extinction_method none
_refine_ls_goodness_of_fit_ref 0.990
_refine_ls_hydrogen_treatment constr
_refine_ls_matrix_type full
_refine_ls_number_parameters 911
_refine_ls_number_reflns 22914
_refine_ls_number_restraints 84
_refine_ls_restrained_S_all 0.989
_refine_ls_R_factor_all 0.0673
_refine_ls_R_factor_gt 0.0408
_refine_ls_shift/su_max 0.002
_refine_ls_shift/su_mean 0.000
_refine_ls_structure_factor_coef Fsqd
_refine_ls_weighting_details 'w=1/[\s^2^(Fo^2^)+(0.0466P)^2^] where P=(Fo^2^+2Fc^2^)/3'
_refine_ls_weighting_scheme calc
_refine_ls_wR_factor_gt 0.0870
_refine_ls_wR_factor_ref 0.0972
_reflns_number_gt 16918
_reflns_number_total 22914
_reflns_threshold_expression I>2\s(I)
_cod_data_source_file nk2229sup1.cf
_cod_data_source_block I
_cod_database_code 2240514
_cod_database_fobs_code 2240514
_shelx_space_group_comment
;
The symmetry employed for this shelxl refinement is uniquely defined
by the following loop, which should always be used as a source of
symmetry information in preference to the above space-group names.
They are only intended as comments.
;
_shelx_estimated_absorpt_t_min 0.605
_shelx_estimated_absorpt_t_max 0.842
_shelxl_version_number 2.014

loop_
_space_group_symop_operation_xyz
'x, y, z'
'-x+1/2, y+1/2, -z+1/2'
'-x, -y, -z'
'x-1/2, -y-1/2, z-1/2'

loop_
_atom_site_type_symbol
_atom_site_label
_atom_site_fract_x
_atom_site_fract_y
_atom_site_fract_z
_atom_site_U_iso_or_equiv
_atom_site_adp_type
_atom_site_calc_flag
_atom_site_occupancy
_atom_site_disorder_assembly
_atom_site_disorder_group
Ag Ag1 0.33769(2) 0.37216(2) 0.27599(2) 0.01259(5) Uani d 1 . .
N N1 0.1998(3) 0.22267(10) 0.52865(10) 0.0208(6) Uani d 1 . .
H H1 0.1276 0.2070 0.5232 0.025 Uiso calc 1 . .
Ag Ag2 0.32849(2) 0.46893(2) 0.21886(2) 0.01357(5) Uani d 1 . .
N N2 0.0638(3) 0.28067(11) 0.54553(11) 0.0270(7) Uani d 1 . .
H H2A 0.0028 0.2596 0.5399 0.032 Uiso calc 1 . .
H H2B 0.0453 0.3098 0.5538 0.032 Uiso calc 1 . .
Ag Ag3 0.23807(2) 0.46874(2) 0.33571(2) 0.01366(5) Uani d 1 . .
Br Br1 0.11287(3) 0.42417(2) 0.24594(2) 0.01306(6) Uani d 1 . .
Br Br2 0.48997(3) 0.45280(2) 0.31192(2) 0.01420(6) Uani d 1 . .
Br Br3 -0.09567(3) 0.18130(2) 0.50475(2) 0.02136(7) Uani d 1 . .
S S1 0.30352(10) 0.30847(3) 0.55186(4) 0.0294(2) Uani d 1 . .
P P1 0.39353(8) 0.33426(3) 0.19510(3) 0.01126(15) Uani d 1 . .
P P2 0.40445(7) 0.43109(3) 0.14236(3) 0.01113(15) Uani d 1 . .
P P3 0.30916(8) 0.55483(3) 0.21908(3) 0.01422(16) Uani d 1 . .
P P4 0.22981(8) 0.55464(3) 0.32896(3) 0.01435(16) Uani d 1 . .
P P5 0.20031(7) 0.41805(2) 0.40940(3) 0.01062(14) Uani d 1 . .
P P6 0.32377(7) 0.33211(2) 0.36017(3) 0.00953(14) Uani d 1 . .
C C1 0.3026(3) 0.28056(10) 0.17841(12) 0.0135(6) Uani d 1 . .
C C2 0.2385(3) 0.25967(11) 0.21746(12) 0.0179(6) Uani d 1 . .
H H2 0.2538 0.2705 0.2526 0.021 Uiso calc 1 . .
C C3 0.1523(3) 0.22307(11) 0.20549(13) 0.0218(7) Uani d 1 . .
H H3 0.1082 0.2094 0.2323 0.026 Uiso calc 1 . .
C C4 0.1310(3) 0.20653(11) 0.15435(14) 0.0220(7) Uani d 1 . .
H H4 0.0709 0.1820 0.1459 0.026 Uiso calc 1 . .
C C5 0.1975(3) 0.22578(11) 0.11581(13) 0.0236(7) Uani d 1 . .
H H5 0.1850 0.2137 0.0811 0.028 Uiso calc 1 . .
C C6 0.2824(3) 0.26262(11) 0.12729(12) 0.0189(7) Uani d 1 . .
H H6 0.3271 0.2757 0.1004 0.023 Uiso calc 1 . .
C C7 0.5627(3) 0.32034(10) 0.19620(11) 0.0128(6) Uani d 1 . .
C C8 0.6093(3) 0.28461(11) 0.16582(12) 0.0178(6) Uani d 1 . .
H H8 0.5517 0.2647 0.1451 0.021 Uiso calc 1 . .
C C9 0.7398(3) 0.27816(12) 0.16592(12) 0.0222(7) Uani d 1 . .
H H9 0.7717 0.2533 0.1460 0.027 Uiso calc 1 . .
C C10 0.8236(3) 0.30803(12) 0.19509(12) 0.0221(7) Uani d 1 . .
H H10 0.9128 0.3044 0.1941 0.026 Uiso calc 1 . .
C C11 0.7777(3) 0.34335(12) 0.22590(12) 0.0194(7) Uani d 1 . .
H H11 0.8354 0.3634 0.2464 0.023 Uiso calc 1 . .
C C12 0.6478(3) 0.34914(11) 0.22651(11) 0.0165(6) Uani d 1 . .
H H12 0.6164 0.3730 0.2478 0.020 Uiso calc 1 . .
C C13 0.3576(3) 0.36918(9) 0.13480(11) 0.0119(6) Uani d 1 . .
H H13A 0.4023 0.3550 0.1065 0.014 Uiso calc 1 . .
H H13B 0.2650 0.3675 0.1239 0.014 Uiso calc 1 . .
C C14 0.5749(3) 0.43369(10) 0.13824(11) 0.0131(6) Uani d 1 . .
C C15 0.6406(3) 0.40371(10) 0.10697(11) 0.0147(6) Uani d 1 . .
H H15 0.5949 0.3813 0.0848 0.018 Uiso calc 1 . .
C C16 0.7720(3) 0.40657(11) 0.10827(12) 0.0187(7) Uani d 1 . .
H H16 0.8162 0.3864 0.0867 0.022 Uiso calc 1 . .
C C17 0.8391(3) 0.43896(11) 0.14108(12) 0.0188(7) Uani d 1 . .
H H17 0.9293 0.4405 0.1423 0.023 Uiso calc 1 . .
C C18 0.7753(3) 0.46885(12) 0.17192(13) 0.0211(7) Uani d 1 . .
H H18 0.8215 0.4912 0.1940 0.025 Uiso calc 1 . .
C C19 0.6439(3) 0.46623(10) 0.17076(12) 0.0175(6) Uani d 1 . .
H H19 0.6004 0.4867 0.1923 0.021 Uiso calc 1 . .
C C20 0.3285(3) 0.45680(10) 0.08174(11) 0.0134(6) Uani d 1 . .
C C21 0.3851(3) 0.45927(12) 0.03490(13) 0.0227(7) Uani d 1 . .
H H21 0.4668 0.4458 0.0327 0.027 Uiso calc 1 . .
C C22 0.3213(4) 0.48155(13) -0.00852(13) 0.0271(8) Uani d 1 . .
H H22 0.3599 0.4831 -0.0404 0.033 Uiso calc 1 . .
C C23 0.2030(3) 0.50133(12) -0.00577(13) 0.0242(7) Uani d 1 . .
H H23 0.1612 0.5172 -0.0353 0.029 Uiso calc 1 . .
C C24 0.1450(3) 0.49800(12) 0.04033(13) 0.0215(7) Uani d 1 . .
H H24 0.0625 0.5109 0.0421 0.026 Uiso calc 1 . .
C C25 0.2078(3) 0.47579(11) 0.08381(12) 0.0168(6) Uani d 1 . .
H H25 0.1678 0.4736 0.1153 0.020 Uiso calc 1 . .
C C26 0.4327(3) 0.57893(10) 0.18207(13) 0.0156(6) Uani d 1 . .
C C27 0.4095(3) 0.57758(11) 0.12688(13) 0.0197(7) Uani d 1 . .
H H27 0.3297 0.5666 0.1109 0.024 Uiso calc 1 . .
C C28 0.5017(3) 0.59203(11) 0.09599(13) 0.0202(7) Uani d 1 . .
H H28 0.4847 0.5915 0.0589 0.024 Uiso calc 1 . .
C C29 0.6190(3) 0.60739(11) 0.11890(14) 0.0220(7) Uani d 1 . .
H H29 0.6823 0.6174 0.0975 0.026 Uiso calc 1 . .
C C30 0.6441(3) 0.60825(12) 0.17276(13) 0.0224(7) Uani d 1 . .
H H30 0.7250 0.6184 0.1884 0.027 Uiso calc 1 . .
C C31 0.5505(3) 0.59421(11) 0.20420(13) 0.0191(7) Uani d 1 . .
H H31 0.5680 0.5952 0.2413 0.023 Uiso calc 1 . .
C C32 0.1689(3) 0.58400(10) 0.18803(12) 0.0145(6) Uani d 1 . .
C C33 0.1700(3) 0.63239(11) 0.17634(14) 0.0215(7) Uani d 1 . .
H H33 0.2430 0.6508 0.1877 0.026 Uiso calc 1 . .
C C34 0.0665(3) 0.65352(11) 0.14861(14) 0.0233(7) Uani d 1 . .
H H34 0.0678 0.6863 0.1407 0.028 Uiso calc 1 . .
C C35 -0.0399(3) 0.62635(12) 0.13241(14) 0.0226(7) Uani d 1 . .
H H35 -0.1113 0.6407 0.1131 0.027 Uiso calc 1 . .
C C36 -0.0436(3) 0.57915(11) 0.14380(13) 0.0187(7) Uani d 1 . .
H H36 -0.1175 0.5612 0.1326 0.022 Uiso calc 1 . .
C C37 0.0608(3) 0.55740(10) 0.17176(12) 0.0151(6) Uani d 1 . .
H H37 0.0583 0.5247 0.1797 0.018 Uiso calc 1 . .
C C38 0.3365(3) 0.58099(10) 0.28477(12) 0.0172(6) Uani d 1 . .
H H38A 0.4261 0.5758 0.2991 0.021 Uiso calc 1 . .
H H38B 0.3215 0.6155 0.2824 0.021 Uiso calc 1 . .
C C39 0.0748(3) 0.58239(11) 0.31259(12) 0.0181(6) Uani d 1 . .
C C40 0.0589(4) 0.63057(14) 0.3120(2) 0.0498(13) Uani d 1 . .
H H40 0.1318 0.6504 0.3164 0.060 Uiso calc 1 . .
C C41 -0.0612(4) 0.65071(15) 0.30531(19) 0.0478(13) Uani d 1 . .
H H41 -0.0710 0.6840 0.3057 0.057 Uiso calc 1 . .
C C42 -0.1668(4) 0.62162(15) 0.29795(15) 0.0342(9) Uani d 1 . .
H H42 -0.2498 0.6350 0.2937 0.041 Uiso calc 1 . .
C C43 -0.1522(4) 0.57369(15) 0.29676(17) 0.0365(10) Uani d 1 . .
H H43 -0.2250 0.5539 0.2911 0.044 Uiso calc 1 . .
C C44 -0.0307(3) 0.55371(13) 0.30385(14) 0.0251(8) Uani d 1 . .
H H44 -0.0208 0.5204 0.3026 0.030 Uiso calc 1 . .
C C45 0.2777(11) 0.5780(4) 0.3971(4) 0.0122(15) Uani d 0.516(3) A 1
C C46 0.3967(9) 0.5973(3) 0.4121(4) 0.0183(14) Uani d 0.516(3) A 1
H H46 0.4587 0.5987 0.3877 0.022 Uiso calc 0.516(3) A 1
C C47 0.4256(8) 0.6145(3) 0.4627(3) 0.0188(13) Uani d 0.516(3) A 1
H H47 0.5071 0.6279 0.4726 0.023 Uiso calc 0.516(3) A 1
C C48 0.3389(7) 0.6124(3) 0.4981(3) 0.0224(13) Uani d 0.516(3) A 1
H H48 0.3585 0.6254 0.5321 0.027 Uiso calc 0.516(3) A 1
C C49 0.2213(7) 0.5911(3) 0.4848(3) 0.0276(11) Uani d 0.516(3) A 1
H H49 0.1623 0.5879 0.5102 0.033 Uiso calc 0.516(3) A 1
C C50 0.1908(6) 0.5746(2) 0.4341(2) 0.0209(10) Uani d 0.516(3) A 1
H H50 0.1096 0.5608 0.4246 0.025 Uiso calc 0.516(3) A 1
C C51 0.2228(11) 0.4458(6) 0.4734(5) 0.0135(8) Uani d 0.516(3) A 1
C C52 0.1633(6) 0.4293(2) 0.5154(2) 0.0249(11) Uani d 0.516(3) A 1
H H52 0.1047 0.4039 0.5104 0.030 Uiso calc 0.516(3) A 1
C C53 0.1885(7) 0.4497(3) 0.5653(3) 0.0307(12) Uani d 0.516(3) A 1
H H53 0.1468 0.4381 0.5939 0.037 Uiso calc 0.516(3) A 1
C C54 0.2734(9) 0.4864(5) 0.5727(5) 0.025(2) Uani d 0.516(3) A 1
H H54 0.2905 0.5002 0.6065 0.030 Uiso calc 0.516(3) A 1
C C55 0.3341(8) 0.5032(3) 0.5313(3) 0.0281(13) Uani d 0.516(3) A 1
H H55 0.3930 0.5286 0.5365 0.034 Uiso calc 0.516(3) A 1
C C56 0.3088(7) 0.4829(2) 0.4817(3) 0.0254(12) Uani d 0.516(3) A 1
H H56 0.3508 0.4946 0.4533 0.030 Uiso calc 0.516(3) A 1
C C45B 0.2865(11) 0.5844(5) 0.3875(4) 0.0122(15) Uani d 0.484(3) A 2
C C46B 0.4167(10) 0.5857(3) 0.4039(4) 0.0183(14) Uani d 0.484(3) A 2
H H46B 0.4758 0.5738 0.3815 0.022 Uiso calc 0.484(3) A 2
C C47B 0.4608(8) 0.6041(3) 0.4528(4) 0.0188(13) Uani d 0.484(3) A 2
H H47B 0.5496 0.6048 0.4638 0.023 Uiso calc 0.484(3) A 2
C C48B 0.3762(8) 0.6212(3) 0.4847(3) 0.0224(13) Uani d 0.484(3) A 2
H H48B 0.4064 0.6351 0.5173 0.027 Uiso calc 0.484(3) A 2
C C49B 0.2443(7) 0.6183(3) 0.4699(3) 0.0276(11) Uani d 0.484(3) A 2
H H49B 0.1856 0.6288 0.4931 0.033 Uiso calc 0.484(3) A 2
C C50B 0.2004(7) 0.6001(3) 0.4211(3) 0.0209(10) Uani d 0.484(3) A 2
H H50B 0.1114 0.5984 0.4107 0.025 Uiso calc 0.484(3) A 2
C C51B 0.2112(12) 0.4459(6) 0.4751(5) 0.0135(8) Uani d 0.484(3) A 2
C C52B 0.1055(7) 0.4548(3) 0.5012(3) 0.0249(11) Uani d 0.484(3) A 2
H H52B 0.0237 0.4451 0.4861 0.030 Uiso calc 0.484(3) A 2
C C53B 0.1177(8) 0.4779(3) 0.5496(3) 0.0307(12) Uani d 0.484(3) A 2
H H53B 0.0443 0.4841 0.5671 0.037 Uiso calc 0.484(3) A 2
C C54B 0.2351(10) 0.4915(6) 0.5717(5) 0.025(2) Uani d 0.484(3) A 2
H H54B 0.2428 0.5073 0.6046 0.030 Uiso calc 0.484(3) A 2
C C55B 0.3418(9) 0.4827(3) 0.5471(3) 0.0281(13) Uani d 0.484(3) A 2
H H55B 0.4234 0.4914 0.5634 0.034 Uiso calc 0.484(3) A 2
C C56B 0.3304(8) 0.4607(3) 0.4973(3) 0.0254(12) Uani d 0.484(3) A 2
H H56B 0.4036 0.4560 0.4792 0.030 Uiso calc 0.484(3) A 2
C C57 0.0437(3) 0.39098(10) 0.40417(11) 0.0139(6) Uani d 1 . .
C C58 -0.0532(3) 0.41234(10) 0.37112(12) 0.0160(6) Uani d 1 . .
H H58 -0.0361 0.4402 0.3524 0.019 Uiso calc 1 . .
C C59 -0.1751(3) 0.39270(12) 0.36560(13) 0.0203(7) Uani d 1 . .
H H59 -0.2412 0.4074 0.3434 0.024 Uiso calc 1 . .
C C60 -0.2000(3) 0.35182(11) 0.39231(13) 0.0201(7) Uani d 1 . .
H H60 -0.2831 0.3385 0.3884 0.024 Uiso calc 1 . .
C C61 -0.1038(3) 0.33040(11) 0.42470(12) 0.0176(6) Uani d 1 . .
H H61 -0.1208 0.3021 0.4426 0.021 Uiso calc 1 . .
C C62 0.0169(3) 0.34995(10) 0.43120(11) 0.0142(6) Uani d 1 . .
H H62 0.0819 0.3354 0.4541 0.017 Uiso calc 1 . .
C C63 0.3137(3) 0.36871(10) 0.41920(11) 0.0124(6) Uani d 1 . .
H H63A 0.2883 0.3484 0.4478 0.015 Uiso calc 1 . .
H H63B 0.3993 0.3816 0.4306 0.015 Uiso calc 1 . .
C C64 0.1905(3) 0.29088(10) 0.35797(11) 0.0099(5) Uani d 1 . .
C C65 0.0845(3) 0.29975(10) 0.32184(11) 0.0131(6) Uani d 1 . .
H H65 0.0826 0.3271 0.3003 0.016 Uiso calc 1 . .
C C66 -0.0178(3) 0.26867(11) 0.31741(12) 0.0159(6) Uani d 1 . .
H H66 -0.0896 0.2748 0.2929 0.019 Uiso calc 1 . .
C C67 -0.0153(3) 0.22896(11) 0.34855(12) 0.0177(6) Uani d 1 . .
H H67 -0.0852 0.2077 0.3452 0.021 Uiso calc 1 . .
C C68 0.0886(3) 0.21991(11) 0.38471(13) 0.0196(7) Uani d 1 . .
H H68 0.0895 0.1926 0.4063 0.024 Uiso calc 1 . .
C C69 0.1915(3) 0.25077(10) 0.38943(12) 0.0164(6) Uani d 1 . .
H H69 0.2627 0.2445 0.4142 0.020 Uiso calc 1 . .
C C70 0.4627(3) 0.29512(10) 0.37822(11) 0.0110(5) Uani d 1 . .
C C71 0.5029(3) 0.28114(10) 0.42952(11) 0.0141(6) Uani d 1 . .
H H71 0.4571 0.2913 0.4575 0.017 Uiso calc 1 . .
C C72 0.6092(3) 0.25244(10) 0.43993(12) 0.0151(6) Uani d 1 . .
H H72 0.6358 0.2433 0.4750 0.018 Uiso calc 1 . .
C C73 0.6766(3) 0.23708(10) 0.39950(12) 0.0161(6) Uani d 1 . .
H H73 0.7496 0.2176 0.4068 0.019 Uiso calc 1 . .
C C74 0.6371(3) 0.25031(10) 0.34796(12) 0.0159(6) Uani d 1 . .
H H74 0.6821 0.2394 0.3200 0.019 Uiso calc 1 . .
C C75 0.5318(3) 0.27945(10) 0.33759(12) 0.0135(6) Uani d 1 . .
H H75 0.5062 0.2889 0.3025 0.016 Uiso calc 1 . .
C C76 0.1869(3) 0.26821(12) 0.54145(12) 0.0227(7) Uani d 1 . .
C C77 0.3106(3) 0.19549(11) 0.52243(12) 0.0199(7) Uani d 1 . .
C C78 0.4293(3) 0.20346(12) 0.55037(13) 0.0242(7) Uani d 1 . .
H H78 0.4413 0.2292 0.5741 0.029 Uiso calc 1 . .
C C79 0.5292(4) 0.17338(13) 0.54304(15) 0.0288(8) Uani d 1 . .
H H79 0.6102 0.1790 0.5618 0.035 Uiso calc 1 . .
C C80 0.5148(4) 0.13535(13) 0.50923(15) 0.0293(8) Uani d 1 . .
H H80 0.5845 0.1151 0.5045 0.035 Uiso calc 1 . .
C C81 0.3955(4) 0.12751(12) 0.48229(14) 0.0287(8) Uani d 1 . .
H H81 0.3834 0.1014 0.4591 0.034 Uiso calc 1 . .
C C82 0.2940(3) 0.15714(12) 0.48869(13) 0.0228(7) Uani d 1 . .
H H82 0.2131 0.1513 0.4700 0.027 Uiso calc 1 . .

loop_
_atom_site_aniso_label
_atom_site_aniso_U_11
_atom_site_aniso_U_22
_atom_site_aniso_U_33
_atom_site_aniso_U_12
_atom_site_aniso_U_13
_atom_site_aniso_U_23
Ag1 0.01728(12) 0.01151(10) 0.00935(10) 0.00142(8) 0.00309(8) 0.00115(7)
N1 0.0172(14) 0.0257(14) 0.0193(14) -0.0012(11) 0.0017(12) 0.0029(11)
Ag2 0.01765(12) 0.01044(10) 0.01319(11) 0.00094(8) 0.00432(9) 0.00010(8)
N2 0.0298(17) 0.0256(15) 0.0261(16) 0.0045(13) 0.0058(13) 0.0087(12)
Ag3 0.01611(12) 0.01252(10) 0.01280(11) -0.00024(8) 0.00365(9) 0.00067(8)
Br1 0.01077(14) 0.01522(13) 0.01283(14) -0.00082(11) -0.00048(11) 0.00105(10)
Br2 0.01078(14) 0.01633(14) 0.01521(15) -0.00028(11) -0.00002(11) -0.00229(11)
Br3 0.01916(17) 0.03082(18) 0.01429(15) 0.00201(13) 0.00257(13) 0.00306(12)
S1 0.0366(6) 0.0236(4) 0.0284(5) -0.0072(4) 0.0054(4) 0.0083(4)
P1 0.0146(4) 0.0101(3) 0.0090(3) 0.0009(3) 0.0012(3) 0.0001(3)
P2 0.0130(4) 0.0104(3) 0.0100(4) 0.0014(3) 0.0017(3) 0.0011(3)
P3 0.0124(4) 0.0086(3) 0.0217(4) 0.0009(3) 0.0020(3) 0.0019(3)
P4 0.0127(4) 0.0116(3) 0.0187(4) 0.0003(3) 0.0009(3) -0.0042(3)
P5 0.0112(4) 0.0100(3) 0.0107(4) 0.0000(3) 0.0013(3) -0.0006(3)
P6 0.0097(4) 0.0099(3) 0.0090(3) 0.0007(3) 0.0013(3) 0.0010(3)
C1 0.0160(16) 0.0104(13) 0.0142(15) 0.0007(11) 0.0014(12) 0.0000(10)
C2 0.0219(17) 0.0161(14) 0.0161(16) -0.0004(12) 0.0042(13) -0.0017(11)
C3 0.0237(18) 0.0192(15) 0.0240(18) -0.0010(13) 0.0103(15) 0.0010(13)
C4 0.0195(17) 0.0125(14) 0.033(2) -0.0022(12) -0.0014(15) 0.0011(13)
C5 0.035(2) 0.0157(15) 0.0188(17) -0.0007(14) -0.0041(15) -0.0019(12)
C6 0.0271(18) 0.0169(14) 0.0122(15) -0.0023(13) -0.0005(13) 0.0004(11)
C7 0.0149(15) 0.0165(14) 0.0073(13) 0.0033(11) 0.0019(11) 0.0026(10)
C8 0.0237(18) 0.0180(14) 0.0113(15) 0.0040(13) 0.0006(13) -0.0025(11)
C9 0.0265(19) 0.0274(17) 0.0135(16) 0.0124(14) 0.0056(14) -0.0004(13)
C10 0.0152(17) 0.0358(19) 0.0156(16) 0.0099(14) 0.0031(13) 0.0065(14)
C11 0.0192(17) 0.0252(16) 0.0135(15) 0.0009(13) -0.0003(13) 0.0037(12)
C12 0.0217(17) 0.0171(14) 0.0105(14) 0.0034(12) 0.0008(12) 0.0001(11)
C13 0.0140(15) 0.0112(13) 0.0102(14) 0.0009(11) 0.0000(11) 0.0011(10)
C14 0.0154(15) 0.0113(13) 0.0129(14) 0.0016(11) 0.0028(12) 0.0032(10)
C15 0.0159(16) 0.0168(14) 0.0111(14) 0.0007(12) 0.0005(12) 0.0003(11)
C16 0.0177(17) 0.0233(16) 0.0159(16) 0.0034(13) 0.0060(13) 0.0014(12)
C17 0.0112(16) 0.0270(17) 0.0180(16) 0.0002(13) 0.0005(13) 0.0043(13)
C18 0.0200(18) 0.0237(16) 0.0194(17) -0.0071(13) 0.0007(14) -0.0022(13)
C19 0.0189(17) 0.0141(14) 0.0196(16) -0.0021(12) 0.0020(13) -0.0014(12)
C20 0.0180(16) 0.0107(13) 0.0111(14) 0.0012(11) -0.0004(12) 0.0011(10)
C21 0.0205(18) 0.0307(18) 0.0175(17) 0.0090(14) 0.0052(14) 0.0076(13)
C22 0.028(2) 0.040(2) 0.0141(17) 0.0044(16) 0.0052(15) 0.0104(14)
C23 0.0246(19) 0.0271(17) 0.0193(17) 0.0013(14) -0.0052(14) 0.0094(13)
C24 0.0153(17) 0.0241(16) 0.0241(18) 0.0050(13) -0.0027(14) 0.0014(13)
C25 0.0171(16) 0.0194(15) 0.0138(15) 0.0010(12) 0.0015(12) 0.0009(11)
C26 0.0107(15) 0.0131(14) 0.0232(17) 0.0026(11) 0.0031(12) 0.0029(11)
C27 0.0186(17) 0.0177(15) 0.0224(17) -0.0003(13) -0.0001(14) 0.0005(12)
C28 0.0201(17) 0.0209(15) 0.0195(17) 0.0019(13) 0.0006(14) 0.0025(12)
C29 0.0156(17) 0.0216(16) 0.0300(19) 0.0020(13) 0.0077(14) 0.0044(13)
C30 0.0141(17) 0.0253(17) 0.0278(19) -0.0005(13) 0.0023(14) 0.0027(14)
C31 0.0176(17) 0.0211(15) 0.0185(16) 0.0017(13) 0.0020(13) 0.0025(12)
C32 0.0099(15) 0.0143(13) 0.0198(16) 0.0036(11) 0.0040(12) 0.0002(11)
C33 0.0166(17) 0.0125(14) 0.035(2) 0.0006(12) 0.0024(15) 0.0020(13)
C34 0.0181(17) 0.0146(15) 0.037(2) 0.0028(13) 0.0040(15) 0.0050(13)
C35 0.0125(16) 0.0246(17) 0.0308(19) 0.0044(13) 0.0027(14) 0.0079(14)
C36 0.0103(15) 0.0215(16) 0.0247(17) -0.0006(12) 0.0038(13) 0.0051(13)
C37 0.0160(16) 0.0120(13) 0.0178(15) 0.0007(11) 0.0033(12) 0.0010(11)
C38 0.0158(16) 0.0129(14) 0.0226(17) -0.0018(12) 0.0005(13) -0.0006(12)
C39 0.0142(16) 0.0226(16) 0.0173(16) 0.0018(12) 0.0007(13) -0.0055(12)
C40 0.024(2) 0.025(2) 0.096(4) 0.0047(17) -0.014(2) -0.020(2)
C41 0.029(2) 0.029(2) 0.080(4) 0.0149(18) -0.018(2) -0.025(2)
C42 0.0180(19) 0.052(3) 0.031(2) 0.0180(17) -0.0022(16) -0.0054(18)
C43 0.0119(18) 0.046(2) 0.051(3) -0.0042(16) -0.0009(17) 0.013(2)
C44 0.0205(18) 0.0286(18) 0.0257(19) 0.0018(14) 0.0001(15) 0.0091(14)
C45 0.018(2) 0.012(3) 0.007(3) 0.0003(18) 0.000(2) 0.004(3)
C46 0.019(3) 0.026(4) 0.011(3) -0.006(2) 0.003(2) 0.000(2)
C47 0.016(4) 0.026(3) 0.014(3) -0.005(2) 0.002(2) -0.002(2)
C48 0.023(4) 0.029(3) 0.015(3) -0.001(2) 0.002(2) -0.008(2)
C49 0.028(3) 0.036(3) 0.020(3) 0.004(3) 0.006(2) -0.012(2)
C50 0.020(2) 0.026(3) 0.017(3) -0.001(2) 0.0026(19) -0.006(2)
C51 0.018(2) 0.0112(13) 0.0113(15) 0.0006(15) -0.0003(14) -0.0019(11)
C52 0.019(3) 0.039(3) 0.017(2) -0.004(2) 0.006(2) -0.012(2)
C53 0.037(3) 0.041(3) 0.017(3) -0.006(2) 0.016(2) -0.012(2)
C54 0.031(6) 0.026(3) 0.0171(19) 0.008(5) -0.002(4) -0.010(2)
C55 0.042(3) 0.021(3) 0.020(3) -0.011(3) -0.007(3) -0.003(2)
C56 0.033(3) 0.024(3) 0.019(3) -0.006(3) 0.001(2) -0.001(2)
C45B 0.018(2) 0.012(3) 0.007(3) 0.0003(18) 0.000(2) 0.004(3)
C46B 0.019(3) 0.026(4) 0.011(3) -0.006(2) 0.003(2) 0.000(2)
C47B 0.016(4) 0.026(3) 0.014(3) -0.005(2) 0.002(2) -0.002(2)
C48B 0.023(4) 0.029(3) 0.015(3) -0.001(2) 0.002(2) -0.008(2)
C49B 0.028(3) 0.036(3) 0.020(3) 0.004(3) 0.006(2) -0.012(2)
C50B 0.020(2) 0.026(3) 0.017(3) -0.001(2) 0.0026(19) -0.006(2)
C51B 0.018(2) 0.0112(13) 0.0113(15) 0.0006(15) -0.0003(14) -0.0019(11)
C52B 0.019(3) 0.039(3) 0.017(2) -0.004(2) 0.006(2) -0.012(2)
C53B 0.037(3) 0.041(3) 0.017(3) -0.006(2) 0.016(2) -0.012(2)
C54B 0.031(6) 0.026(3) 0.0171(19) 0.008(5) -0.002(4) -0.010(2)
C55B 0.042(3) 0.021(3) 0.020(3) -0.011(3) -0.007(3) -0.003(2)
C56B 0.033(3) 0.024(3) 0.019(3) -0.006(3) 0.001(2) -0.001(2)
C57 0.0147(15) 0.0159(13) 0.0120(14) 0.0002(12) 0.0058(12) -0.0022(11)
C58 0.0162(16) 0.0141(14) 0.0177(16) 0.0019(12) 0.0022(13) -0.0028(11)
C59 0.0147(16) 0.0255(16) 0.0198(17) 0.0018(13) -0.0020(13) -0.0056(13)
C60 0.0114(16) 0.0250(16) 0.0246(18) -0.0059(13) 0.0053(13) -0.0084(13)
C61 0.0222(17) 0.0141(14) 0.0180(16) -0.0032(12) 0.0088(13) -0.0026(11)
C62 0.0129(15) 0.0179(14) 0.0122(14) 0.0027(11) 0.0029(12) -0.0007(11)
C63 0.0131(15) 0.0132(13) 0.0104(14) 0.0013(11) -0.0006(11) -0.0031(10)
C64 0.0076(14) 0.0114(12) 0.0112(14) -0.0009(10) 0.0038(11) -0.0010(10)
C65 0.0114(15) 0.0175(14) 0.0106(14) 0.0013(11) 0.0027(11) 0.0031(11)
C66 0.0117(15) 0.0243(16) 0.0112(14) -0.0027(12) -0.0012(12) -0.0010(11)
C67 0.0147(16) 0.0168(14) 0.0219(17) -0.0036(12) 0.0032(13) -0.0013(12)
C68 0.0166(17) 0.0153(14) 0.0269(18) -0.0028(12) 0.0024(14) 0.0073(12)
C69 0.0138(16) 0.0165(14) 0.0185(16) 0.0020(12) -0.0002(12) 0.0037(11)
C70 0.0087(14) 0.0115(12) 0.0123(14) 0.0001(10) -0.0010(11) -0.0001(10)
C71 0.0153(15) 0.0166(14) 0.0105(14) -0.0018(12) 0.0023(12) 0.0006(11)
C72 0.0118(15) 0.0170(14) 0.0157(15) -0.0015(11) -0.0027(12) 0.0020(11)
C73 0.0107(15) 0.0121(13) 0.0246(17) -0.0012(11) -0.0024(13) 0.0025(12)
C74 0.0158(16) 0.0168(14) 0.0163(15) -0.0011(12) 0.0071(13) -0.0022(11)
C75 0.0121(15) 0.0125(13) 0.0160(15) -0.0002(11) 0.0018(12) -0.0013(11)
C76 0.031(2) 0.0252(17) 0.0129(16) 0.0021(14) 0.0050(14) 0.0115(13)
C77 0.0220(18) 0.0207(15) 0.0173(16) -0.0021(13) 0.0039(13) 0.0095(12)
C78 0.0222(18) 0.0271(18) 0.0232(18) -0.0030(14) 0.0023(15) 0.0037(14)
C79 0.0204(19) 0.035(2) 0.031(2) -0.0046(15) 0.0029(16) 0.0097(16)
C80 0.027(2) 0.0289(19) 0.034(2) 0.0049(15) 0.0104(17) 0.0097(15)
C81 0.038(2) 0.0239(17) 0.0246(19) -0.0007(16) 0.0050(17) 0.0048(14)
C82 0.0273(19) 0.0233(16) 0.0174(17) -0.0005(14) -0.0004(14) 0.0045(13)

loop_
_atom_type_symbol
_atom_type_description
_atom_type_scat_dispersion_real
_atom_type_scat_dispersion_imag
_atom_type_scat_source
C C 0.0033 0.0016 'International Tables Vol C Tables 4.2.6.8 and 6.1.1.4'
H H 0.0000 0.0000 'International Tables Vol C Tables 4.2.6.8 and 6.1.1.4'
P P 0.1023 0.0942 'International Tables Vol C Tables 4.2.6.8 and 6.1.1.4'
S S 0.1246 0.1234 'International Tables Vol C Tables 4.2.6.8 and 6.1.1.4'
Ag Ag -0.8971 1.1015 'International Tables Vol C Tables 4.2.6.8 and 6.1.1.4'
N N 0.0061 0.0033 'International Tables Vol C Tables 4.2.6.8 and 6.1.1.4'
Br Br -0.2901 2.4595 'International Tables Vol C Tables 4.2.6.8 and 6.1.1.4'

loop_
_geom_angle_atom_site_label_1
_geom_angle_atom_site_label_2
_geom_angle_atom_site_label_3
_geom_angle
P6 Ag1 P1 125.44(3)
P6 Ag1 Br1 110.85(2)
P1 Ag1 Br1 105.31(2)
P6 Ag1 Br2 99.60(2)
P1 Ag1 Br2 116.14(2)
Br1 Ag1 Br2 95.646(19)
P6 Ag1 Ag2 145.149(19)
P1 Ag1 Ag2 89.24(2)
Br1 Ag1 Ag2 55.059(11)
Br2 Ag1 Ag2 56.052(15)
P6 Ag1 Ag3 85.79(2)
P1 Ag1 Ag3 148.603(19)
Br1 Ag1 Ag3 53.633(11)
Br2 Ag1 Ag3 53.117(15)
Ag2 Ag1 Ag3 59.922(16)
C76 N1 C77 130.7(3)
C76 N1 H1 114.6
C77 N1 H1 114.6
P2 Ag2 P3 118.29(3)
P2 Ag2 Br1 110.33(2)
P3 Ag2 Br1 112.77(2)
P2 Ag2 Br2 112.83(3)
P3 Ag2 Br2 101.70(2)
Br1 Ag2 Br2 98.946(17)
P2 Ag2 Ag1 89.64(2)
P3 Ag2 Ag1 151.34(2)
Br1 Ag2 Ag1 57.424(11)
Br2 Ag2 Ag1 58.103(10)
P2 Ag2 Ag3 153.52(2)
P3 Ag2 Ag3 88.11(2)
Br1 Ag2 Ag3 55.719(9)
Br2 Ag2 Ag3 55.063(16)
Ag1 Ag2 Ag3 63.895(10)
C76 N2 H2A 120.0
C76 N2 H2B 120.0
H2A N2 H2B 120.0
P5 Ag3 P4 129.41(3)
P5 Ag3 Br2 107.76(2)
P4 Ag3 Br2 99.89(2)
P5 Ag3 Br1 105.49(2)
P4 Ag3 Br1 112.15(2)
Br2 Ag3 Br1 97.161(15)
P5 Ag3 Ag2 143.64(2)
P4 Ag3 Ag2 86.82(2)
Br2 Ag3 Ag2 55.050(9)
Br1 Ag3 Ag2 53.529(15)
P5 Ag3 Ag1 87.50(2)
P4 Ag3 Ag1 142.31(2)
Br2 Ag3 Ag1 54.935(9)
Br1 Ag3 Ag1 53.667(12)
Ag2 Ag3 Ag1 56.183(10)
Ag2 Br1 Ag3 70.752(15)
Ag2 Br1 Ag1 67.518(17)
Ag3 Br1 Ag1 72.699(14)
Ag2 Br2 Ag3 69.888(16)
Ag2 Br2 Ag1 65.845(13)
Ag3 Br2 Ag1 71.948(15)
C7 P1 C1 108.24(14)
C7 P1 C13 104.26(13)
C1 P1 C13 101.13(13)
C7 P1 Ag1 113.54(10)
C1 P1 Ag1 113.32(10)
C13 P1 Ag1 115.24(10)
C14 P2 C20 106.61(14)
C14 P2 C13 106.97(14)
C20 P2 C13 101.68(13)
C14 P2 Ag2 115.97(10)
C20 P2 Ag2 110.90(10)
C13 P2 Ag2 113.54(10)
C32 P3 C26 101.34(14)
C32 P3 C38 105.31(14)
C26 P3 C38 105.82(15)
C32 P3 Ag2 121.31(10)
C26 P3 Ag2 107.94(10)
C38 P3 Ag2 113.52(10)
C45B P4 C39 102.0(4)
C45B P4 C38 98.8(4)
C39 P4 C38 105.94(15)
C39 P4 C45 102.2(4)
C38 P4 C45 107.7(3)
C45B P4 Ag3 114.1(4)
C39 P4 Ag3 118.08(11)
C38 P4 Ag3 115.44(10)
C45 P4 Ag3 106.3(4)
C51 P5 C57 106.5(3)
C51 P5 C63 100.6(5)
C57 P5 C63 105.28(14)
C57 P5 C51B 102.6(3)
C63 P5 C51B 102.7(6)
C51 P5 Ag3 115.4(5)
C57 P5 Ag3 114.30(10)
C63 P5 Ag3 113.44(10)
C51B P5 Ag3 116.9(5)
C70 P6 C64 103.72(13)
C70 P6 C63 103.13(13)
C64 P6 C63 106.04(13)
C70 P6 Ag1 111.71(10)
C64 P6 Ag1 112.57(9)
C63 P6 Ag1 118.29(10)
C2 C1 C6 118.5(3)
C2 C1 P1 117.9(2)
C6 C1 P1 123.2(2)
C3 C2 C1 120.8(3)
C3 C2 H2 119.6
C1 C2 H2 119.6
C4 C3 C2 119.9(3)
C4 C3 H3 120.1
C2 C3 H3 120.1
C5 C4 C3 119.8(3)
C5 C4 H4 120.1
C3 C4 H4 120.1
C4 C5 C6 120.6(3)
C4 C5 H5 119.7
C6 C5 H5 119.7
C5 C6 C1 120.3(3)
C5 C6 H6 119.9
C1 C6 H6 119.9
C12 C7 C8 119.5(3)
C12 C7 P1 117.2(2)
C8 C7 P1 123.2(2)
C9 C8 C7 120.0(3)
C9 C8 H8 120.0
C7 C8 H8 120.0
C10 C9 C8 119.9(3)
C10 C9 H9 120.1
C8 C9 H9 120.1
C9 C10 C11 120.4(3)
C9 C10 H10 119.8
C11 C10 H10 119.8
C12 C11 C10 119.7(3)
C12 C11 H11 120.2
C10 C11 H11 120.2
C11 C12 C7 120.6(3)
C11 C12 H12 119.7
C7 C12 H12 119.7
P2 C13 P1 113.37(15)
P2 C13 H13A 108.9
P1 C13 H13A 108.9
P2 C13 H13B 108.9
P1 C13 H13B 108.9
H13A C13 H13B 107.7
C19 C14 C15 119.0(3)
C19 C14 P2 116.8(2)
C15 C14 P2 124.1(2)
C16 C15 C14 120.2(3)
C16 C15 H15 119.9
C14 C15 H15 119.9
C15 C16 C17 120.0(3)
C15 C16 H16 120.0
C17 C16 H16 120.0
C18 C17 C16 120.2(3)
C18 C17 H17 119.9
C16 C17 H17 119.9
C17 C18 C19 120.0(3)
C17 C18 H18 120.0
C19 C18 H18 120.0
C18 C19 C14 120.5(3)
C18 C19 H19 119.7
C14 C19 H19 119.7
C25 C20 C21 119.2(3)
C25 C20 P2 116.5(2)
C21 C20 P2 124.2(2)
C22 C21 C20 119.7(3)
C22 C21 H21 120.1
C20 C21 H21 120.1
C23 C22 C21 120.7(3)
C23 C22 H22 119.6
C21 C22 H22 119.6
C22 C23 C24 119.8(3)
C22 C23 H23 120.1
C24 C23 H23 120.1
C25 C24 C23 119.9(3)
C25 C24 H24 120.0
C23 C24 H24 120.0
C24 C25 C20 120.6(3)
C24 C25 H25 119.7
C20 C25 H25 119.7
C31 C26 C27 118.4(3)
C31 C26 P3 124.4(3)
C27 C26 P3 116.9(2)
C28 C27 C26 120.5(3)
C28 C27 H27 119.7
C26 C27 H27 119.7
C27 C28 C29 120.2(3)
C27 C28 H28 119.9
C29 C28 H28 119.9
C30 C29 C28 120.1(3)
C30 C29 H29 119.9
C28 C29 H29 119.9
C29 C30 C31 119.9(3)
C29 C30 H30 120.1
C31 C30 H30 120.1
C26 C31 C30 120.8(3)
C26 C31 H31 119.6
C30 C31 H31 119.6
C37 C32 C33 119.2(3)
C37 C32 P3 119.5(2)
C33 C32 P3 121.1(2)
C34 C33 C32 120.7(3)
C34 C33 H33 119.6
C32 C33 H33 119.6
C33 C34 C35 119.2(3)
C33 C34 H34 120.4
C35 C34 H34 120.4
C36 C35 C34 121.1(3)
C36 C35 H35 119.4
C34 C35 H35 119.4
C35 C36 C37 120.2(3)
C35 C36 H36 119.9
C37 C36 H36 119.9
C36 C37 C32 119.6(3)
C36 C37 H37 120.2
C32 C37 H37 120.2
P4 C38 P3 110.68(16)
P4 C38 H38A 109.5
P3 C38 H38A 109.5
P4 C38 H38B 109.5
P3 C38 H38B 109.5
H38A C38 H38B 108.1
C40 C39 C44 119.2(3)
C40 C39 P4 122.4(3)
C44 C39 P4 118.3(3)
C39 C40 C41 121.3(4)
C39 C40 H40 119.3
C41 C40 H40 119.3
C42 C41 C40 119.1(4)
C42 C41 H41 120.5
C40 C41 H41 120.5
C43 C42 C41 120.3(3)
C43 C42 H42 119.9
C41 C42 H42 119.9
C42 C43 C44 120.3(4)
C42 C43 H43 119.9
C44 C43 H43 119.9
C39 C44 C43 119.9(3)
C39 C44 H44 120.1
C43 C44 H44 120.1
C46 C45 C50 118.8(9)
C46 C45 P4 122.9(6)
C50 C45 P4 118.3(8)
C45 C46 C47 120.2(8)
C45 C46 H46 119.9
C47 C46 H46 119.9
C48 C47 C46 120.7(7)
C48 C47 H47 119.7
C46 C47 H47 119.7
C47 C48 C49 120.2(7)
C47 C48 H48 119.9
C49 C48 H48 119.9
C50 C49 C48 119.4(7)
C50 C49 H49 120.3
C48 C49 H49 120.3
C49 C50 C45 120.6(7)
C49 C50 H50 119.7
C45 C50 H50 119.7
C52 C51 C56 118.5(9)
C52 C51 P5 122.0(8)
C56 C51 P5 119.3(8)
C51 C52 C53 120.9(7)
C51 C52 H52 119.6
C53 C52 H52 119.6
C54 C53 C52 119.8(7)
C54 C53 H53 120.1
C52 C53 H53 120.1
C53 C54 C55 120.2(9)
C53 C54 H54 119.9
C55 C54 H54 119.9
C54 C55 C56 119.8(7)
C54 C55 H55 120.1
C56 C55 H55 120.1
C51 C56 C55 120.8(8)
C51 C56 H56 119.6
C55 C56 H56 119.6
C50B C45B C46B 119.5(9)
C50B C45B P4 119.5(8)
C46B C45B P4 120.3(8)
C47B C46B C45B 120.5(8)
C47B C46B H46B 119.7
C45B C46B H46B 119.7
C48B C47B C46B 119.7(8)
C48B C47B H47B 120.2
C46B C47B H47B 120.2
C47B C48B C49B 120.6(8)
C47B C48B H48B 119.7
C49B C48B H48B 119.7
C50B C49B C48B 119.7(7)
C50B C49B H49B 120.1
C48B C49B H49B 120.1
C49B C50B C45B 119.9(8)
C49B C50B H50B 120.1
C45B C50B H50B 120.1
C52B C51B C56B 119.2(10)
C52B C51B P5 122.7(8)
C56B C51B P5 118.0(8)
C51B C52B C53B 120.7(8)
C51B C52B H52B 119.7
C53B C52B H52B 119.7
C54B C53B C52B 119.9(8)
C54B C53B H53B 120.0
C52B C53B H53B 120.0
C53B C54B C55B 120.8(10)
C53B C54B H54B 119.6
C55B C54B H54B 119.6
C54B C55B C56B 119.8(9)
C54B C55B H55B 120.1
C56B C55B H55B 120.1
C51B C56B C55B 119.5(8)
C51B C56B H56B 120.2
C55B C56B H56B 120.2
C62 C57 C58 119.2(3)
C62 C57 P5 123.0(2)
C58 C57 P5 117.8(2)
C59 C58 C57 119.9(3)
C59 C58 H58 120.0
C57 C58 H58 120.0
C60 C59 C58 120.2(3)
C60 C59 H59 119.9
C58 C59 H59 119.9
C61 C60 C59 119.9(3)
C61 C60 H60 120.0
C59 C60 H60 120.0
C62 C61 C60 120.4(3)
C62 C61 H61 119.8
C60 C61 H61 119.8
C61 C62 C57 120.3(3)
C61 C62 H62 119.9
C57 C62 H62 119.9
P5 C63 P6 113.95(15)
P5 C63 H63A 108.8
P6 C63 H63A 108.8
P5 C63 H63B 108.8
P6 C63 H63B 108.8
H63A C63 H63B 107.7
C69 C64 C65 119.2(3)
C69 C64 P6 123.0(2)
C65 C64 P6 117.8(2)
C66 C65 C64 120.1(3)
C66 C65 H65 119.9
C64 C65 H65 119.9
C67 C66 C65 120.1(3)
C67 C66 H66 119.9
C65 C66 H66 119.9
C66 C67 C68 120.4(3)
C66 C67 H67 119.8
C68 C67 H67 119.8
C67 C68 C69 120.0(3)
C67 C68 H68 120.0
C69 C68 H68 120.0
C68 C69 C64 120.2(3)
C68 C69 H69 119.9
C64 C69 H69 119.9
C71 C70 C75 118.6(3)
C71 C70 P6 124.1(2)
C75 C70 P6 117.3(2)
C72 C71 C70 120.5(3)
C72 C71 H71 119.7
C70 C71 H71 119.7
C73 C72 C71 120.4(3)
C73 C72 H72 119.8
C71 C72 H72 119.8
C72 C73 C74 119.8(3)
C72 C73 H73 120.1
C74 C73 H73 120.1
C75 C74 C73 119.8(3)
C75 C74 H74 120.1
C73 C74 H74 120.1
C74 C75 C70 120.8(3)
C74 C75 H75 119.6
C70 C75 H75 119.6
N1 C76 N2 112.9(3)
N1 C76 S1 127.0(3)
N2 C76 S1 120.1(3)
C82 C77 C78 119.7(3)
C82 C77 N1 116.2(3)
C78 C77 N1 124.0(3)
C79 C78 C77 119.1(3)
C79 C78 H78 120.4
C77 C78 H78 120.4
C80 C79 C78 121.9(4)
C80 C79 H79 119.0
C78 C79 H79 119.0
C79 C80 C81 118.2(4)
C79 C80 H80 120.9
C81 C80 H80 120.9
C82 C81 C80 121.1(3)
C82 C81 H81 119.5
C80 C81 H81 119.5
C81 C82 C77 119.9(3)
C81 C82 H82 120.0
C77 C82 H82 120.0

loop_
_geom_bond_atom_site_label_1
_geom_bond_atom_site_label_2
_geom_bond_distance
Ag1 P6 2.4548(9)
Ag1 P1 2.4586(9)
Ag1 Br1 2.8314(6)
Ag1 Br2 2.8888(6)
Ag1 Ag2 3.1046(6)
Ag1 Ag3 3.3556(6)
N1 C76 1.342(4)
N1 C77 1.422(4)
N1 H1 0.8800
Ag2 P2 2.4402(9)
Ag2 P3 2.4420(9)
Ag2 Br1 2.7543(6)
Ag2 Br2 2.8226(6)
Ag2 Ag3 3.2336(7)
N2 C76 1.360(4)
N2 H2A 0.8800
N2 H2B 0.8800
Ag3 P5 2.4372(9)
Ag3 P4 2.4405(10)
Ag3 Br2 2.8230(7)
Ag3 Br1 2.8301(6)
S1 C76 1.679(4)
P1 C7 1.825(3)
P1 C1 1.826(3)
P1 C13 1.841(3)
P2 C14 1.814(3)
P2 C20 1.825(3)
P2 C13 1.827(3)
P3 C32 1.807(3)
P3 C26 1.821(3)
P3 C38 1.835(3)
P4 C45B 1.771(13)
P4 C39 1.824(3)
P4 C38 1.835(3)
P4 C45 1.887(11)
P5 C51 1.813(12)
P5 C57 1.814(3)
P5 C63 1.840(3)
P5 C51B 1.852(12)
P6 C70 1.823(3)
P6 C64 1.824(3)
P6 C63 1.846(3)
C1 C2 1.396(4)
C1 C6 1.401(4)
C2 C3 1.392(4)
C2 H2 0.9500
C3 C4 1.388(5)
C3 H3 0.9500
C4 C5 1.380(5)
C4 H4 0.9500
C5 C6 1.387(4)
C5 H5 0.9500
C6 H6 0.9500
C7 C12 1.391(4)
C7 C8 1.396(4)
C8 C9 1.389(5)
C8 H8 0.9500
C9 C10 1.386(5)
C9 H9 0.9500
C10 C11 1.392(5)
C10 H10 0.9500
C11 C12 1.382(5)
C11 H11 0.9500
C12 H12 0.9500
C13 H13A 0.9900
C13 H13B 0.9900
C14 C19 1.396(4)
C14 C15 1.399(4)
C15 C16 1.386(4)
C15 H15 0.9500
C16 C17 1.389(4)
C16 H16 0.9500
C17 C18 1.380(5)
C17 H17 0.9500
C18 C19 1.386(5)
C18 H18 0.9500
C19 H19 0.9500
C20 C25 1.389(4)
C20 C21 1.396(4)
C21 C22 1.391(4)
C21 H21 0.9500
C22 C23 1.377(5)
C22 H22 0.9500
C23 C24 1.388(5)
C23 H23 0.9500
C24 C25 1.387(4)
C24 H24 0.9500
C25 H25 0.9500
C26 C31 1.382(4)
C26 C27 1.411(4)
C27 C28 1.377(5)
C27 H27 0.9500
C28 C29 1.385(5)
C28 H28 0.9500
C29 C30 1.379(5)
C29 H29 0.9500
C30 C31 1.394(5)
C30 H30 0.9500
C31 H31 0.9500
C32 C37 1.395(4)
C32 C33 1.404(4)
C33 C34 1.378(5)
C33 H33 0.9500
C34 C35 1.389(5)
C34 H34 0.9500
C35 C36 1.370(4)
C35 H35 0.9500
C36 C37 1.395(4)
C36 H36 0.9500
C37 H37 0.9500
C38 H38A 0.9900
C38 H38B 0.9900
C39 C40 1.375(5)
C39 C44 1.378(5)
C40 C41 1.385(6)
C40 H40 0.9500
C41 C42 1.383(6)
C41 H41 0.9500
C42 C43 1.367(6)
C42 H42 0.9500
C43 C44 1.397(5)
C43 H43 0.9500
C44 H44 0.9500
C45 C46 1.386(10)
C45 C50 1.389(10)
C46 C47 1.391(9)
C46 H46 0.9500
C47 C48 1.354(9)
C47 H47 0.9500
C48 C49 1.390(9)
C48 H48 0.9500
C49 C50 1.388(8)
C49 H49 0.9500
C50 H50 0.9500
C51 C52 1.381(12)
C51 C56 1.390(11)
C52 C53 1.404(8)
C52 H52 0.9500
C53 C54 1.373(12)
C53 H53 0.9500
C54 C55 1.380(13)
C54 H54 0.9500
C55 C56 1.395(8)
C55 H55 0.9500
C56 H56 0.9500
C45B C50B 1.387(11)
C45B C46B 1.395(11)
C46B C47B 1.394(10)
C46B H46B 0.9500
C47B C48B 1.359(10)
C47B H47B 0.9500
C48B C49B 1.408(10)
C48B H48B 0.9500
C49B C50B 1.387(9)
C49B H49B 0.9500
C50B H50B 0.9500
C51B C52B 1.381(12)
C51B C56B 1.391(12)
C52B C53B 1.395(8)
C52B H52B 0.9500
C53B C54B 1.364(12)
C53B H53B 0.9500
C54B C55B 1.368(11)
C54B H54B 0.9500
C55B C56B 1.414(9)
C55B H55B 0.9500
C56B H56B 0.9500
C57 C62 1.397(4)
C57 C58 1.397(4)
C58 C59 1.395(4)
C58 H58 0.9500
C59 C60 1.384(5)
C59 H59 0.9500
C60 C61 1.384(5)
C60 H60 0.9500
C61 C62 1.383(4)
C61 H61 0.9500
C62 H62 0.9500
C63 H63A 0.9900
C63 H63B 0.9900
C64 C69 1.393(4)
C64 C65 1.400(4)
C65 C66 1.388(4)
C65 H65 0.9500
C66 C67 1.378(4)
C66 H66 0.9500
C67 C68 1.385(4)
C67 H67 0.9500
C68 C69 1.389(4)
C68 H68 0.9500
C69 H69 0.9500
C70 C71 1.397(4)
C70 C75 1.402(4)
C71 C72 1.389(4)
C71 H71 0.9500
C72 C73 1.386(4)
C72 H72 0.9500
C73 C74 1.395(4)
C73 H73 0.9500
C74 C75 1.388(4)
C74 H74 0.9500
C75 H75 0.9500
C77 C82 1.388(5)
C77 C78 1.396(5)
C78 C79 1.383(5)
C78 H78 0.9500
C79 C80 1.381(5)
C79 H79 0.9500
C80 C81 1.390(5)
C80 H80 0.9500
C81 C82 1.383(5)
C81 H81 0.9500
C82 H82 0.9500

loop_
_geom_hbond_atom_site_label_D
_geom_hbond_atom_site_label_H
_geom_hbond_atom_site_label_A
_geom_hbond_site_symmetry_A
_geom_hbond_distance_DH
_geom_hbond_distance_HA
_geom_hbond_distance_DA
_geom_hbond_angle_DHA
N1 H1 Br3 . 0.88 2.46 3.328(3) 167
N2 H2A Br3 . 0.88 2.57 3.390(3) 155
C6 H6 Br3 4_665 0.95 2.93 3.855(3) 166
C13 H13A Br3 4_665 0.99 2.80 3.705(3) 152
C47 H47 S1 3_666 0.95 2.81 3.645(9) 147
C78 H78 S1 . 0.95 2.70 3.259(4) 118

loop_
_geom_torsion_atom_site_label_1
_geom_torsion_atom_site_label_2
_geom_torsion_atom_site_label_3
_geom_torsion_atom_site_label_4
_geom_torsion
C7 P1 C1 C2 110.6(3)
C13 P1 C1 C2 -140.1(3)
Ag1 P1 C1 C2 -16.2(3)
C7 P1 C1 C6 -76.9(3)
C13 P1 C1 C6 32.3(3)
Ag1 P1 C1 C6 156.2(2)
C6 C1 C2 C3 -2.6(5)
P1 C1 C2 C3 170.2(3)
C1 C2 C3 C4 1.0(5)
C2 C3 C4 C5 1.4(5)
C3 C4 C5 C6 -2.2(5)
C4 C5 C6 C1 0.5(5)
C2 C1 C6 C5 1.9(5)
P1 C1 C6 C5 -170.6(3)
C1 P1 C7 C12 -155.8(2)
C13 P1 C7 C12 97.1(2)
Ag1 P1 C7 C12 -29.1(3)
C1 P1 C7 C8 28.4(3)
C13 P1 C7 C8 -78.7(3)
Ag1 P1 C7 C8 155.1(2)
C12 C7 C8 C9 -0.2(4)
P1 C7 C8 C9 175.5(2)
C7 C8 C9 C10 -1.7(5)
C8 C9 C10 C11 2.5(5)
C9 C10 C11 C12 -1.3(5)
C10 C11 C12 C7 -0.7(5)
C8 C7 C12 C11 1.4(4)
P1 C7 C12 C11 -174.5(2)
C14 P2 C13 P1 79.14(19)
C20 P2 C13 P1 -169.25(16)
Ag2 P2 C13 P1 -50.08(18)
C7 P1 C13 P2 -80.60(18)
C1 P1 C13 P2 167.12(16)
Ag1 P1 C13 P2 44.52(19)
C20 P2 C14 C19 108.6(2)
C13 P2 C14 C19 -143.3(2)
Ag2 P2 C14 C19 -15.4(3)
C20 P2 C14 C15 -75.0(3)
C13 P2 C14 C15 33.2(3)
Ag2 P2 C14 C15 161.0(2)
C19 C14 C15 C16 -0.3(4)
P2 C14 C15 C16 -176.6(2)
C14 C15 C16 C17 0.6(5)
C15 C16 C17 C18 -0.9(5)
C16 C17 C18 C19 0.8(5)
C17 C18 C19 C14 -0.5(5)
C15 C14 C19 C18 0.2(5)
P2 C14 C19 C18 176.8(2)
C14 P2 C20 C25 -155.1(2)
C13 P2 C20 C25 93.0(2)
Ag2 P2 C20 C25 -28.0(3)
C14 P2 C20 C21 23.5(3)
C13 P2 C20 C21 -88.4(3)
Ag2 P2 C20 C21 150.5(3)
C25 C20 C21 C22 1.4(5)
P2 C20 C21 C22 -177.1(3)
C20 C21 C22 C23 0.2(6)
C21 C22 C23 C24 -1.7(6)
C22 C23 C24 C25 1.6(5)
C23 C24 C25 C20 0.0(5)
C21 C20 C25 C24 -1.6(5)
P2 C20 C25 C24 177.1(2)
C32 P3 C26 C31 136.6(3)
C38 P3 C26 C31 27.0(3)
Ag2 P3 C26 C31 -94.9(3)
C32 P3 C26 C27 -49.5(3)
C38 P3 C26 C27 -159.2(2)
Ag2 P3 C26 C27 79.0(2)
C31 C26 C27 C28 -1.2(5)
P3 C26 C27 C28 -175.5(2)
C26 C27 C28 C29 1.0(5)
C27 C28 C29 C30 0.0(5)
C28 C29 C30 C31 -0.9(5)
C27 C26 C31 C30 0.4(5)
P3 C26 C31 C30 174.2(2)
C29 C30 C31 C26 0.6(5)
C26 P3 C32 C37 130.7(3)
C38 P3 C32 C37 -119.2(3)
Ag2 P3 C32 C37 11.4(3)
C26 P3 C32 C33 -44.3(3)
C38 P3 C32 C33 65.8(3)
Ag2 P3 C32 C33 -163.6(2)
C37 C32 C33 C34 -0.8(5)
P3 C32 C33 C34 174.3(3)
C32 C33 C34 C35 0.3(5)
C33 C34 C35 C36 0.3(5)
C34 C35 C36 C37 -0.5(5)
C35 C36 C37 C32 0.0(5)
C33 C32 C37 C36 0.6(5)
P3 C32 C37 C36 -174.5(2)
C45B P4 C38 P3 176.8(5)
C39 P4 C38 P3 -78.00(18)
C45 P4 C38 P3 173.3(4)
Ag3 P4 C38 P3 54.69(18)
C32 P3 C38 P4 79.67(18)
C26 P3 C38 P4 -173.50(15)
Ag2 P3 C38 P4 -55.30(18)
C45B P4 C39 C40 48.8(5)
C38 P4 C39 C40 -54.2(4)
C45 P4 C39 C40 58.5(5)
Ag3 P4 C39 C40 174.6(3)
C45B P4 C39 C44 -126.9(5)
C38 P4 C39 C44 130.1(3)
C45 P4 C39 C44 -117.2(4)
Ag3 P4 C39 C44 -1.1(3)
C44 C39 C40 C41 3.0(7)
P4 C39 C40 C41 -172.6(4)
C39 C40 C41 C42 -1.3(8)
C40 C41 C42 C43 -0.8(7)
C41 C42 C43 C44 1.1(7)
C40 C39 C44 C43 -2.7(6)
P4 C39 C44 C43 173.2(3)
C42 C43 C44 C39 0.7(6)
C45B P4 C45 C46 -42(4)
C39 P4 C45 C46 -131.6(8)
C38 P4 C45 C46 -20.3(10)
Ag3 P4 C45 C46 104.0(8)
C45B P4 C45 C50 140(5)
C39 P4 C45 C50 50.1(9)
C38 P4 C45 C50 161.5(7)
Ag3 P4 C45 C50 -74.2(9)
C50 C45 C46 C47 -2.6(12)
P4 C45 C46 C47 179.1(8)
C45 C46 C47 C48 0.6(11)
C46 C47 C48 C49 2.6(13)
C47 C48 C49 C50 -3.7(13)
C48 C49 C50 C45 1.7(12)
C46 C45 C50 C49 1.5(13)
P4 C45 C50 C49 179.8(6)
C57 P5 C51 C52 27.9(13)
C63 P5 C51 C52 -81.7(11)
C51B P5 C51 C52 42(15)
Ag3 P5 C51 C52 155.9(9)
C57 P5 C51 C56 -156.5(10)
C63 P5 C51 C56 93.9(12)
C51B P5 C51 C56 -143(17)
Ag3 P5 C51 C56 -28.5(13)
C56 C51 C52 C53 0.4(15)
P5 C51 C52 C53 176.0(9)
C51 C52 C53 C54 -0.2(12)
C52 C53 C54 C55 -0.1(15)
C53 C54 C55 C56 0.1(16)
C52 C51 C56 C55 -0.3(17)
P5 C51 C56 C55 -176.1(8)
C54 C55 C56 C51 0.1(15)
C39 P4 C45B C50B 31.4(10)
C38 P4 C45B C50B 139.9(9)
C45 P4 C45B C50B -61(4)
Ag3 P4 C45B C50B -97.0(9)
C39 P4 C45B C46B -158.4(8)
C38 P4 C45B C46B -49.9(9)
C45 P4 C45B C46B 109(5)
Ag3 P4 C45B C46B 73.2(9)
C50B C45B C46B C47B -2.3(13)
P4 C45B C46B C47B -172.5(8)
C45B C46B C47B C48B -0.2(11)
C46B C47B C48B C49B 3.0(14)
C47B C48B C49B C50B -3.3(14)
C48B C49B C50B C45B 0.8(13)
C46B C45B C50B C49B 2.0(14)
P4 C45B C50B C49B 172.2(7)
C51 P5 C51B C52B 175(17)
C57 P5 C51B C52B -18.3(13)
C63 P5 C51B C52B -127.4(11)
Ag3 P5 C51B C52B 107.6(10)
C51 P5 C51B C56B -1(14)
C57 P5 C51B C56B 165.3(11)
C63 P5 C51B C56B 56.2(12)
Ag3 P5 C51B C56B -68.7(13)
C56B C51B C52B C53B -0.6(16)
P5 C51B C52B C53B -176.9(10)
C51B C52B C53B C54B -0.6(13)
C52B C53B C54B C55B -0.2(19)
C53B C54B C55B C56B 2(2)
C52B C51B C56B C55B 2.5(18)
P5 C51B C56B C55B 179.1(8)
C54B C55B C56B C51B -3.3(16)
C51 P5 C57 C62 -73.6(6)
C63 P5 C57 C62 32.6(3)
C51B P5 C57 C62 -74.5(6)
Ag3 P5 C57 C62 157.8(2)
C51 P5 C57 C58 107.0(6)
C63 P5 C57 C58 -146.8(2)
C51B P5 C57 C58 106.0(6)
Ag3 P5 C57 C58 -21.7(3)
C62 C57 C58 C59 0.2(4)
P5 C57 C58 C59 179.7(2)
C57 C58 C59 C60 -0.7(5)
C58 C59 C60 C61 0.2(5)
C59 C60 C61 C62 0.9(5)
C60 C61 C62 C57 -1.4(5)
C58 C57 C62 C61 0.9(4)
P5 C57 C62 C61 -178.6(2)
C51 P5 C63 P6 -177.8(4)
C57 P5 C63 P6 71.69(19)
C51B P5 C63 P6 178.8(4)
Ag3 P5 C63 P6 -54.00(18)
C70 P6 C63 P5 169.06(16)
C64 P6 C63 P5 -82.25(18)
Ag1 P6 C63 P5 45.22(19)
C70 P6 C64 C69 30.3(3)
C63 P6 C64 C69 -77.9(3)
Ag1 P6 C64 C69 151.3(2)
C70 P6 C64 C65 -147.9(2)
C63 P6 C64 C65 103.8(2)
Ag1 P6 C64 C65 -27.0(2)
C69 C64 C65 C66 -0.3(4)
P6 C64 C65 C66 178.0(2)
C64 C65 C66 C67 0.0(5)
C65 C66 C67 C68 0.5(5)
C66 C67 C68 C69 -0.5(5)
C67 C68 C69 C64 0.1(5)
C65 C64 C69 C68 0.3(4)
P6 C64 C69 C68 -177.9(2)
C64 P6 C70 C71 -80.9(3)
C63 P6 C70 C71 29.5(3)
Ag1 P6 C70 C71 157.6(2)
C64 P6 C70 C75 98.2(2)
C63 P6 C70 C75 -151.4(2)
Ag1 P6 C70 C75 -23.3(2)
C75 C70 C71 C72 0.2(4)
P6 C70 C71 C72 179.3(2)
C70 C71 C72 C73 -0.3(4)
C71 C72 C73 C74 -0.4(4)
C72 C73 C74 C75 1.2(4)
C73 C74 C75 C70 -1.3(4)
C71 C70 C75 C74 0.6(4)
P6 C70 C75 C74 -178.6(2)
C77 N1 C76 N2 -177.5(3)
C77 N1 C76 S1 2.8(5)
C76 N1 C77 C82 -153.3(3)
C76 N1 C77 C78 31.0(5)
C82 C77 C78 C79 1.3(5)
N1 C77 C78 C79 176.9(3)
C77 C78 C79 C80 -0.7(5)
C78 C79 C80 C81 -0.3(5)
C79 C80 C81 C82 0.6(5)
C80 C81 C82 C77 0.1(5)
C78 C77 C82 C81 -1.1(5)
N1 C77 C82 C81 -176.9(3)
